data_7063289
loop_
_publ_author_name
'Feng, Yang'
'Wu, Yuanyuan'
'Yue, Zengjiang'
'Fu, Ying'
'Du, Zhengyin'

_publ_section_title
;
 Synthesis of 2-fluorinated pyrazolo[1,5-a]pyridines via base- mediated
 [3+2] cycloaddition of N-aminopyridinium salts with gem-difluorostyrenes
;
_journal_issue 28
_journal_name_full 'New Journal of Chemistry'
_journal_page_first 12496
_journal_page_last 12500
_journal_paper_doi 10.1039/D4NJ02150A
_journal_volume 48
_journal_year 2024
_chemical_formula_moiety 'C20 H12 F N3'
_chemical_formula_sum 'C20 H12 F N3'
_chemical_formula_weight 313.33
_space_group_crystal_system monoclinic
_space_group_IT_number 15
_space_group_name_Hall '-C 2yc'
_space_group_name_H-M_alt 'C 1 2/c 1'
_atom_sites_solution_hydrogens geom
_atom_sites_solution_primary dual
_audit_creation_date 2023-09-17
_audit_creation_method
;
Olex2 1.3
(compiled 2020.11.12 svn.r5f609507 for OlexSys, GUI svn.r6408)
;
_audit_update_record
;
2023-10-12 deposited with the CCDC.	2024-06-26 downloaded from the CCDC.
;
_cell_angle_alpha 90
_cell_angle_beta 118.0230(10)
_cell_angle_gamma 90
_cell_formula_units_Z 8
_cell_length_a 27.7164(13)
_cell_length_b 7.2580(3)
_cell_length_c 17.6388(7)
_cell_measurement_reflns_used 7649
_cell_measurement_temperature 298.06
_cell_measurement_theta_max 24.05
_cell_measurement_theta_min 2.93
_cell_volume 3132.3(2)
_computing_cell_refinement 'SAINT V8.38A (Bruker, 2018)'
_computing_data_reduction 'SAINT V8.38A (Bruker, 2018)'
_computing_molecular_graphics 'Olex2 1.3 (Dolomanov et al., 2009)'
_computing_publication_material 'Olex2 1.3 (Dolomanov et al., 2009)'
_computing_structure_refinement 'SHELXL 2018/3 (Sheldrick, 2015)'
_computing_structure_solution 'SHELXT 2018/2 (Sheldrick, 2018)'
_diffrn_ambient_temperature 298.06
_diffrn_measured_fraction_theta_full 0.995
_diffrn_measured_fraction_theta_max 0.996
_diffrn_measurement_device_type 'Bruker APEX-II CCD'
_diffrn_measurement_method '\f and \w scans'
_diffrn_radiation_type MoK\a
_diffrn_radiation_wavelength 0.71073
_diffrn_reflns_av_R_equivalents 0.0468
_diffrn_reflns_av_unetI/netI 0.0316
_diffrn_reflns_Laue_measured_fraction_full 0.995
_diffrn_reflns_Laue_measured_fraction_max 0.996
_diffrn_reflns_limit_h_max 36
_diffrn_reflns_limit_h_min -36
_diffrn_reflns_limit_k_max 9
_diffrn_reflns_limit_k_min -9
_diffrn_reflns_limit_l_max 23
_diffrn_reflns_limit_l_min -23
_diffrn_reflns_number 31494
_diffrn_reflns_point_group_measured_fraction_full 0.995
_diffrn_reflns_point_group_measured_fraction_max 0.996
_diffrn_reflns_theta_full 25.242
_diffrn_reflns_theta_max 28.291
_diffrn_reflns_theta_min 3.122
_diffrn_source_current 30.0
_diffrn_source_power 1.5
_diffrn_source_voltage 50.0
_diffrn_standards_number 0
_exptl_absorpt_coefficient_mu 0.089
_exptl_absorpt_correction_T_max 0.7457
_exptl_absorpt_correction_T_min 0.7105
_exptl_absorpt_correction_type multi-scan
_exptl_absorpt_process_details
;
SADABS-2016/2 (Bruker,2016/2) was used for absorption correction.
wR2(int) was 0.0563 before and 0.0476 after correction.
The Ratio of minimum to maximum transmission is 0.9528.
The \l/2 correction factor is Not present.
;
_exptl_crystal_colour colourless
_exptl_crystal_colour_primary colourless
_exptl_crystal_density_diffrn 1.329
_exptl_crystal_description block
_exptl_crystal_F_000 1296
_exptl_crystal_size_max 0.16
_exptl_crystal_size_mid 0.09
_exptl_crystal_size_min 0.07
_refine_diff_density_max 0.146
_refine_diff_density_min -0.124
_refine_diff_density_rms 0.029
_refine_ls_extinction_method none
_refine_ls_goodness_of_fit_ref 1.027
_refine_ls_hydrogen_treatment constr
_refine_ls_matrix_type full
_refine_ls_number_parameters 217
_refine_ls_number_reflns 3890
_refine_ls_number_restraints 0
_refine_ls_restrained_S_all 1.027
_refine_ls_R_factor_all 0.0878
_refine_ls_R_factor_gt 0.0459
_refine_ls_shift/su_max 0.001
_refine_ls_shift/su_mean 0.000
_refine_ls_structure_factor_coef Fsqd
_refine_ls_weighting_details 'w=1/[\s^2^(Fo^2^)+(0.0458P)^2^+1.0127P] where P=(Fo^2^+2Fc^2^)/3'
_refine_ls_weighting_scheme calc
_refine_ls_wR_factor_gt 0.0965
_refine_ls_wR_factor_ref 0.1171
_reflns_Friedel_coverage 0.000
_reflns_number_gt 2411
_reflns_number_total 3890
_reflns_threshold_expression 'I > 2\s(I)'
_cod_data_source_file d4nj02150a2.cif
_cod_data_source_block 1
_cod_depositor_comments 'Adding full bibliography for 7063289.cif.'
_cod_database_code 7063289
_shelx_shelxl_version_number 2018/3
_shelx_space_group_comment
;
The symmetry employed for this shelxl refinement is uniquely defined
by the following loop, which should always be used as a source of
symmetry information in preference to the above space-group names.
They are only intended as comments.
;
_shelx_estimated_absorpt_t_max 0.994
_shelx_estimated_absorpt_t_min 0.986
_olex2_refinement_description
;
1. Fixed Uiso
 At 1.2 times of:
  All C(H) groups
2.a Aromatic/amide H refined with riding coordinates:
 C6(H6), C10(H10), C14(H14), C16(H16), C18(H18), C20(H20), C21(H21), C15(H15),
 C2(H2), C17(H17), C9(H9), C5(H5)
;
_olex2_submission_special_instructions 'No special instructions were received'

loop_
_space_group_symop_operation_xyz
'x, y, z'
'-x, y, -z+1/2'
'x+1/2, y+1/2, z'
'-x+1/2, y+1/2, -z+1/2'
'-x, -y, -z'
'x, -y, z-1/2'
'-x+1/2, -y+1/2, -z'
'x+1/2, -y+1/2, z-1/2'

loop_
_atom_site_label
_atom_site_type_symbol
_atom_site_fract_x
_atom_site_fract_y
_atom_site_fract_z
_atom_site_U_iso_or_equiv
_atom_site_adp_type
_atom_site_occupancy
_atom_site_site_symmetry_order
_atom_site_calc_flag
_atom_site_refinement_flags_posn
_atom_site_refinement_flags_adp
_atom_site_refinement_flags_occupancy
_atom_site_disorder_assembly
_atom_site_disorder_group
F F 0.52428(5) 0.01341(13) 0.68828(7) 0.0929(4) Uani 1 1 d . . . . .
N1 N 0.44621(5) 0.32876(16) 0.54291(7) 0.0504(3) Uani 1 1 d . . . . .
N3 N 0.45708(6) 0.15022(17) 0.57070(8) 0.0630(4) Uani 1 1 d . . . . .
C4 C 0.36403(6) 0.2393(2) 0.40963(9) 0.0505(4) Uani 1 1 d . . . . .
C6 C 0.48073(7) 0.6367(2) 0.57495(10) 0.0542(4) Uani 1 1 d . . . . .
H6 H 0.506807 0.721746 0.609859 0.065 Uiso 1 1 calc R U . . .
C8 C 0.48586(6) 0.44986(19) 0.59899(9) 0.0483(3) Uani 1 1 d . . . . .
C10 C 0.57741(6) 0.5672(2) 0.78507(9) 0.0538(4) Uani 1 1 d . . . . .
H10 H 0.549094 0.652079 0.760151 0.065 Uiso 1 1 calc R U . . .
C12 C 0.40231(6) 0.3810(2) 0.46647(9) 0.0496(4) Uani 1 1 d . . . . .
C14 C 0.34995(6) 0.2448(2) 0.32317(9) 0.0588(4) Uani 1 1 d . . . . .
H14 H 0.365228 0.334466 0.303305 0.071 Uiso 1 1 calc R U . . .
C16 C 0.62322(6) 0.6114(2) 0.86082(9) 0.0565(4) Uani 1 1 d . . . . .
H16 H 0.625589 0.725429 0.886381 0.068 Uiso 1 1 calc R U . . .
C18 C 0.34051(7) 0.1054(2) 0.43789(11) 0.0630(4) Uani 1 1 d . . . . .
H18 H 0.349422 0.099235 0.495663 0.076 Uiso 1 1 calc R U . . .
C20 C 0.43758(7) 0.6917(2) 0.50068(10) 0.0593(4) Uani 1 1 d . . . . .
H20 H 0.433942 0.815303 0.485062 0.071 Uiso 1 1 calc R U . . .
C21 C 0.39822(7) 0.5640(2) 0.44695(10) 0.0564(4) Uani 1 1 d . . . . .
H21 H 0.368607 0.605370 0.396765 0.068 Uiso 1 1 calc R U . . .
C11 C 0.52357(6) 0.3432(2) 0.66693(9) 0.0529(4) Uani 1 1 d . . . . .
C3 C 0.66545(7) 0.4867(2) 0.89861(9) 0.0587(4) Uani 1 1 d . . . . .
N2 N 0.74913(8) 0.5498(3) 1.04479(10) 0.0999(6) Uani 1 1 d . . . . .
C13 C 0.57288(6) 0.3971(2) 0.74523(9) 0.0515(4) Uani 1 1 d . . . . .
C7 C 0.50254(7) 0.1676(2) 0.64282(10) 0.0622(4) Uani 1 1 d . . . . .
C15 C 0.29073(7) -0.0120(3) 0.29476(13) 0.0749(5) Uani 1 1 d . . . . .
H15 H 0.266259 -0.096714 0.256411 0.090 Uiso 1 1 calc R U . . .
C2 C 0.31357(7) 0.1193(3) 0.26601(11) 0.0697(5) Uani 1 1 d . . . . .
H2 H 0.304664 0.124041 0.208213 0.084 Uiso 1 1 calc R U . . .
C17 C 0.66220(8) 0.3189(3) 0.85875(11) 0.0722(5) Uani 1 1 d . . . . .
H17 H 0.690917 0.235351 0.883222 0.087 Uiso 1 1 calc R U . . .
C9 C 0.30376(7) -0.0192(3) 0.38012(13) 0.0746(5) Uani 1 1 d . . . . .
H9 H 0.287822 -0.108253 0.399173 0.090 Uiso 1 1 calc R U . . .
C19 C 0.71217(8) 0.5246(3) 0.98004(11) 0.0725(5) Uani 1 1 d . . . . .
C5 C 0.61658(7) 0.2760(2) 0.78311(11) 0.0692(5) Uani 1 1 d . . . . .
H5 H 0.614972 0.163516 0.756799 0.083 Uiso 1 1 calc R U . . .

loop_
_atom_site_aniso_label
_atom_site_aniso_U_11
_atom_site_aniso_U_22
_atom_site_aniso_U_33
_atom_site_aniso_U_23
_atom_site_aniso_U_13
_atom_site_aniso_U_12
F 0.1053(9) 0.0427(5) 0.0804(7) 0.0006(5) 0.0019(6) 0.0023(5)
N1 0.0563(8) 0.0369(6) 0.0523(7) -0.0083(5) 0.0208(6) -0.0019(5)
N3 0.0706(9) 0.0371(7) 0.0618(8) -0.0059(6) 0.0150(7) -0.0026(6)
C4 0.0461(8) 0.0476(8) 0.0536(8) -0.0062(7) 0.0200(7) 0.0019(7)
C6 0.0627(10) 0.0408(8) 0.0598(9) -0.0121(7) 0.0293(8) -0.0063(7)
C8 0.0534(9) 0.0400(8) 0.0503(8) -0.0122(6) 0.0234(7) -0.0027(6)
C10 0.0544(9) 0.0508(8) 0.0539(8) -0.0083(7) 0.0235(7) -0.0014(7)
C12 0.0514(9) 0.0466(8) 0.0475(8) -0.0062(6) 0.0205(7) -0.0005(7)
C14 0.0548(9) 0.0621(10) 0.0561(9) -0.0073(8) 0.0233(8) -0.0048(8)
C16 0.0626(10) 0.0554(9) 0.0511(8) -0.0122(7) 0.0263(8) -0.0095(8)
C18 0.0655(11) 0.0584(10) 0.0651(10) -0.0047(8) 0.0306(9) -0.0074(8)
C20 0.0733(11) 0.0399(8) 0.0647(10) -0.0022(7) 0.0325(9) 0.0015(7)
C21 0.0617(10) 0.0468(8) 0.0559(9) -0.0016(7) 0.0236(8) 0.0027(7)
C11 0.0564(9) 0.0429(8) 0.0532(8) -0.0099(7) 0.0205(7) -0.0008(7)
C3 0.0594(10) 0.0636(10) 0.0455(8) -0.0029(7) 0.0184(7) -0.0060(8)
N2 0.1001(13) 0.0954(13) 0.0594(10) -0.0085(9) 0.0004(9) 0.0012(11)
C13 0.0541(9) 0.0483(8) 0.0491(8) -0.0069(6) 0.0216(7) -0.0020(7)
C7 0.0714(11) 0.0381(8) 0.0584(9) -0.0040(7) 0.0150(8) 0.0019(8)
C15 0.0551(10) 0.0696(12) 0.0824(13) -0.0231(10) 0.0178(9) -0.0101(9)
C2 0.0623(11) 0.0774(12) 0.0569(9) -0.0163(9) 0.0176(8) -0.0030(10)
C17 0.0671(11) 0.0646(11) 0.0630(10) -0.0028(9) 0.0125(9) 0.0112(9)
C9 0.0635(11) 0.0629(11) 0.0933(14) -0.0060(10) 0.0334(11) -0.0149(9)
C19 0.0762(12) 0.0730(12) 0.0522(10) -0.0018(8) 0.0167(9) -0.0023(10)
C5 0.0706(11) 0.0535(10) 0.0653(10) -0.0117(8) 0.0169(9) 0.0075(8)

loop_
_atom_type_symbol
_atom_type_description
_atom_type_scat_dispersion_real
_atom_type_scat_dispersion_imag
_atom_type_scat_source
C C 0.0033 0.0016 'International Tables Vol C Tables 4.2.6.8 and 6.1.1.4'
H H 0.0000 0.0000 'International Tables Vol C Tables 4.2.6.8 and 6.1.1.4'
F F 0.0171 0.0103 'International Tables Vol C Tables 4.2.6.8 and 6.1.1.4'
N N 0.0061 0.0033 'International Tables Vol C Tables 4.2.6.8 and 6.1.1.4'

loop_
_geom_angle_atom_site_label_1
_geom_angle_atom_site_label_2
_geom_angle_atom_site_label_3
_geom_angle
_geom_angle_site_symmetry_1
_geom_angle_site_symmetry_3
_geom_angle_publ_flag
N3 N1 C8 112.09(12) . . ?
N3 N1 C12 123.75(12) . . ?
C12 N1 C8 124.11(12) . . ?
C7 N3 N1 101.90(12) . . ?
C14 C4 C12 117.86(14) . . ?
C14 C4 C18 118.60(14) . . ?
C18 C4 C12 123.51(14) . . ?
C8 C6 H6 120.2 . . ?
C20 C6 H6 120.2 . . ?
C20 C6 C8 119.60(14) . . ?
N1 C8 C6 117.37(13) . . ?
N1 C8 C11 106.40(12) . . ?
C11 C8 C6 136.17(14) . . ?
C16 C10 H10 119.4 . . ?
C16 C10 C13 121.13(15) . . ?
C13 C10 H10 119.4 . . ?
N1 C12 C4 119.61(13) . . ?
C21 C12 N1 116.45(13) . . ?
C21 C12 C4 123.90(14) . . ?
C4 C14 H14 119.5 . . ?
C2 C14 C4 121.06(16) . . ?
C2 C14 H14 119.5 . . ?
C10 C16 H16 120.0 . . ?
C3 C16 C10 120.07(15) . . ?
C3 C16 H16 120.0 . . ?
C4 C18 H18 120.0 . . ?
C9 C18 C4 120.04(16) . . ?
C9 C18 H18 120.0 . . ?
C6 C20 H20 119.7 . . ?
C6 C20 C21 120.70(14) . . ?
C21 C20 H20 119.7 . . ?
C12 C21 C20 121.74(15) . . ?
C12 C21 H21 119.1 . . ?
C20 C21 H21 119.1 . . ?
C8 C11 C13 130.53(14) . . ?
C7 C11 C8 102.11(13) . . ?
C7 C11 C13 127.36(14) . . ?
C16 C3 C17 119.53(15) . . ?
C16 C3 C19 121.26(15) . . ?
C17 C3 C19 119.19(16) . . ?
C10 C13 C11 122.22(14) . . ?
C5 C13 C10 117.75(14) . . ?
C5 C13 C11 120.02(14) . . ?
F C7 C11 125.33(14) . . ?
N3 C7 F 117.17(13) . . ?
N3 C7 C11 117.49(14) . . ?
C2 C15 H15 119.9 . . ?
C2 C15 C9 120.29(17) . . ?
C9 C15 H15 119.9 . . ?
C14 C2 H2 120.1 . . ?
C15 C2 C14 119.70(16) . . ?
C15 C2 H2 120.1 . . ?
C3 C17 H17 120.0 . . ?
C5 C17 C3 120.10(16) . . ?
C5 C17 H17 120.0 . . ?
C18 C9 H9 119.8 . . ?
C15 C9 C18 120.31(18) . . ?
C15 C9 H9 119.8 . . ?
N2 C19 C3 178.2(2) . . ?
C13 C5 H5 119.3 . . ?
C17 C5 C13 121.38(15) . . ?
C17 C5 H5 119.3 . . ?

loop_
_geom_bond_atom_site_label_1
_geom_bond_atom_site_label_2
_geom_bond_distance
_geom_bond_site_symmetry_2
_geom_bond_publ_flag
F C7 1.3432(17) . ?
N1 N3 1.3680(17) . ?
N1 C8 1.3919(17) . ?
N1 C12 1.3786(18) . ?
N3 C7 1.310(2) . ?
C4 C12 1.4794(19) . ?
C4 C14 1.386(2) . ?
C4 C18 1.387(2) . ?
C6 H6 0.9300 . ?
C6 C8 1.408(2) . ?
C6 C20 1.354(2) . ?
C8 C11 1.397(2) . ?
C10 H10 0.9300 . ?
C10 C16 1.381(2) . ?
C10 C13 1.397(2) . ?
C12 C21 1.363(2) . ?
C14 H14 0.9300 . ?
C14 C2 1.381(2) . ?
C16 H16 0.9300 . ?
C16 C3 1.379(2) . ?
C18 H18 0.9300 . ?
C18 C9 1.385(2) . ?
C20 H20 0.9300 . ?
C20 C21 1.406(2) . ?
C21 H21 0.9300 . ?
C11 C13 1.468(2) . ?
C11 C7 1.383(2) . ?
C3 C17 1.388(2) . ?
C3 C19 1.438(2) . ?
N2 C19 1.135(2) . ?
C13 C5 1.388(2) . ?
C15 H15 0.9300 . ?
C15 C2 1.366(3) . ?
C15 C9 1.374(3) . ?
C2 H2 0.9300 . ?
C17 H17 0.9300 . ?
C17 C5 1.375(2) . ?
C9 H9 0.9300 . ?
C5 H5 0.9300 . ?

loop_
_geom_torsion_atom_site_label_1
_geom_torsion_atom_site_label_2
_geom_torsion_atom_site_label_3
_geom_torsion_atom_site_label_4
_geom_torsion
_geom_torsion_site_symmetry_1
_geom_torsion_site_symmetry_2
_geom_torsion_site_symmetry_3
_geom_torsion_site_symmetry_4
_geom_torsion_publ_flag
N1 N3 C7 F 178.86(15) . . . . ?
N1 N3 C7 C11 0.3(2) . . . . ?
N1 C8 C11 C13 -178.32(15) . . . . ?
N1 C8 C11 C7 1.05(16) . . . . ?
N1 C12 C21 C20 1.9(2) . . . . ?
N3 N1 C8 C6 176.64(13) . . . . ?
N3 N1 C8 C11 -1.03(17) . . . . ?
N3 N1 C12 C4 -0.1(2) . . . . ?
N3 N1 C12 C21 -178.04(14) . . . . ?
C4 C12 C21 C20 -175.97(14) . . . . ?
C4 C14 C2 C15 0.4(3) . . . . ?
C4 C18 C9 C15 0.5(3) . . . . ?
C6 C8 C11 C13 4.7(3) . . . . ?
C6 C8 C11 C7 -175.95(18) . . . . ?
C6 C20 C21 C12 -1.1(2) . . . . ?
C8 N1 N3 C7 0.49(18) . . . . ?
C8 N1 C12 C4 177.00(13) . . . . ?
C8 N1 C12 C21 -0.9(2) . . . . ?
C8 C6 C20 C21 -0.7(2) . . . . ?
C8 C11 C13 C10 31.1(2) . . . . ?
C8 C11 C13 C5 -150.22(17) . . . . ?
C8 C11 C7 F -179.34(17) . . . . ?
C8 C11 C7 N3 -0.9(2) . . . . ?
C10 C16 C3 C17 1.8(2) . . . . ?
C10 C16 C3 C19 -176.27(15) . . . . ?
C10 C13 C5 C17 2.0(3) . . . . ?
C12 N1 N3 C7 177.91(14) . . . . ?
C12 N1 C8 C6 -0.8(2) . . . . ?
C12 N1 C8 C11 -178.44(13) . . . . ?
C12 C4 C14 C2 -178.68(15) . . . . ?
C12 C4 C18 C9 178.09(15) . . . . ?
C14 C4 C12 N1 -132.19(15) . . . . ?
C14 C4 C12 C21 45.6(2) . . . . ?
C14 C4 C18 C9 0.0(2) . . . . ?
C16 C10 C13 C11 177.03(14) . . . . ?
C16 C10 C13 C5 -1.7(2) . . . . ?
C16 C3 C17 C5 -1.5(3) . . . . ?
C18 C4 C12 N1 49.7(2) . . . . ?
C18 C4 C12 C21 -132.58(17) . . . . ?
C18 C4 C14 C2 -0.4(2) . . . . ?
C20 C6 C8 N1 1.6(2) . . . . ?
C20 C6 C8 C11 178.34(17) . . . . ?
C11 C13 C5 C17 -176.75(16) . . . . ?
C3 C17 C5 C13 -0.4(3) . . . . ?
C13 C10 C16 C3 -0.2(2) . . . . ?
C13 C11 C7 F 0.1(3) . . . . ?
C13 C11 C7 N3 178.54(15) . . . . ?
C7 C11 C13 C10 -148.13(17) . . . . ?
C7 C11 C13 C5 30.6(3) . . . . ?
C2 C15 C9 C18 -0.6(3) . . . . ?
C9 C15 C2 C14 0.1(3) . . . . ?
C19 C3 C17 C5 176.60(17) . . . . ?
